data_2101976
loop_
_publ_author_name
'Gregson, Richard M.'
'Glidewell, Christopher'
'Ferguson, George'
'Lough, Alan J.'

_publ_section_title
;
 <i>meso</i>-5,5,7,12,12,14-Hexamethyl-1,4,8,11-tetraazacyclotetradecane
 as a building block in supramolecular chemistry; salts formed with
 2,2'-biphenol, 4,4'-biphenol, 4,4'-thiodiphenol,
 4,4'-sulfonyldiphenol, 3- and 4-hydroxybenzoic acids,
 3,5-dihydroxybenzoic acid and phenylphosphonic acid; supramolecular
 structures in zero, one, two and three dimensions
;
_journal_issue 1
_journal_name_full 'Acta Crystallographica Section B'
_journal_page_first 39
_journal_page_last 57
_journal_paper_doi 10.1107/S0108768199006072
_journal_volume 56
_journal_year 2000
_chemical_formula_moiety 'C16 H38 N4 2+, 2(C12 H9 O2 -)'
_chemical_formula_sum 'C40 H56 N4 O4'
_chemical_formula_weight 656.89
_chemical_name_systematic
;
Meso-5,5,7,12,12,14-hexamethyl-1,4,8,11-tetraazayclotetradecane-
2,2'-biphenol (1/2)
;
_space_group_IT_number 2
_symmetry_cell_setting triclinic
_symmetry_space_group_name_Hall '-P 1'
_symmetry_space_group_name_H-M 'P -1'
_cell_angle_alpha 98.783(17)
_cell_angle_beta 102.785(15)
_cell_angle_gamma 115.746(11)
_cell_formula_units_Z 1
_cell_length_a 8.6323(19)
_cell_length_b 9.943(3)
_cell_length_c 12.582(2)
_cell_measurement_reflns_used 25
_cell_measurement_temperature 294.0(10)
_cell_measurement_theta_max 18.58
_cell_measurement_theta_min 7.89
_cell_volume 909.8(4)
_computing_cell_refinement 'SET4 & CELDIM in CAD-4-PC Software (Enraf-Nonius, 1992)'
_computing_data_collection 'CAD-4-PC Software (Enraf-Nonius, 1992)'
_computing_data_reduction 'DATRD2 in NRCVAX96 (Gabe et al., 1989)'
_computing_molecular_graphics 'NRCVAX96, ORTEP (Johnson, 1976), PLATON (Spek, 1998)'
_computing_publication_material 'NRCVAX96, SHELXL97  and WordPerfect macro PREP8 (Ferguson, 1998)'
_computing_structure_refinement 'NRCVAX96 and SHELXL97 (Sheldrick, 1997b)'
_computing_structure_solution 'SHELXS97 (Sheldrick, 1997a)'
_diffrn_ambient_temperature 294.0(10)
_diffrn_measurement_device 'Enraf-Nonius CAD-4'
_diffrn_measurement_method \q/2\q
_diffrn_radiation_monochromator graphite
_diffrn_radiation_source 'X-ray tube'
_diffrn_radiation_type 'Mo K\a'
_diffrn_radiation_wavelength .71073
_diffrn_reflns_av_R_equivalents .000
_diffrn_reflns_av_sigmaI/netI .0334
_diffrn_reflns_limit_h_max 9
_diffrn_reflns_limit_h_min -10
_diffrn_reflns_limit_k_max 12
_diffrn_reflns_limit_k_min 0
_diffrn_reflns_limit_l_max 15
_diffrn_reflns_limit_l_min -15
_diffrn_reflns_number 3375
_diffrn_reflns_theta_full 25.45
_diffrn_reflns_theta_max 25.45
_diffrn_reflns_theta_min 2.37
_diffrn_standards_decay_% 'no decay, variation  .2'
_diffrn_standards_interval_time 120
_diffrn_standards_number 3
_exptl_absorpt_coefficient_mu .077
_exptl_absorpt_correction_T_max 1.0000
_exptl_absorpt_correction_T_min 1.0000
_exptl_absorpt_correction_type none
_exptl_crystal_colour colourless
_exptl_crystal_density_diffrn 1.199
_exptl_crystal_density_method 'not measured'
_exptl_crystal_description needle
_exptl_crystal_F_000 356
_exptl_crystal_size_max .39
_exptl_crystal_size_mid .19
_exptl_crystal_size_min .17
_refine_diff_density_max .156
_refine_diff_density_min -.189
_refine_ls_extinction_method none
_refine_ls_goodness_of_fit_ref 1.030
_refine_ls_hydrogen_treatment constr
_refine_ls_matrix_type full
_refine_ls_number_parameters 221
_refine_ls_number_reflns 3375
_refine_ls_number_restraints 0
_refine_ls_restrained_S_all 1.030
_refine_ls_R_factor_all .0854
_refine_ls_R_factor_gt .0523
_refine_ls_shift/su_max .000
_refine_ls_shift/su_mean .000
_refine_ls_structure_factor_coef Fsqd
_refine_ls_weighting_details 'w=1/[\s^2^(Fo^2^)+(0.0684P)^2^+0.0289P] where P=(Fo^2^+2Fc^2^)/3'
_refine_ls_weighting_scheme calc
_refine_ls_wR_factor_ref .1334
_reflns_number_gt 2146
_reflns_number_total 3375
_reflns_threshold_expression >2\s(I)
_cod_data_source_file na0090.cif
_cod_data_source_block 1
_cod_database_code 2101976

loop_
_symmetry_equiv_pos_as_xyz
'x, y, z'
'-x, -y, -z'

loop_
_atom_site_label
_atom_site_fract_x
_atom_site_fract_y
_atom_site_fract_z
_atom_site_U_iso_or_equiv
_atom_site_adp_type
_atom_site_calc_flag
_atom_site_refinement_flags
_atom_site_occupancy
_atom_site_type_symbol
O1 .14207(18) .37187(15) .29777(11) .0556(4) Uani d . 1 O
O2 .0255(2) .16877(17) .39653(12) .0624(4) Uani d . 1 O
C11 -.0941(3) .1455(2) .15110(16) .0475(5) Uani d . 1 C
C12 .0069(3) .3086(2) .19977(16) .0468(5) Uani d . 1 C
C13 -.0374(3) .4035(3) .14253(18) .0586(6) Uani d . 1 C
C14 -.1790(3) .3434(3) .0434(2) .0680(6) Uani d . 1 C
C15 -.2817(3) .1857(3) -.00297(19) .0730(7) Uani d . 1 C
C16 -.2378(3) .0891(3) .05043(18) .0655(6) Uani d . 1 C
C21 -.0495(3) .0348(2) .20023(17) .0501(5) Uani d . 1 C
C22 .0041(3) .0482(2) .31663(18) .0510(5) Uani d . 1 C
C23 .0350(3) -.0651(3) .3548(2) .0617(6) Uani d . 1 C
C24 .0159(3) -.1912(3) .2793(3) .0754(7) Uani d . 1 C
C25 -.0316(4) -.2053(3) .1653(3) .0825(8) Uani d . 1 C
C26 -.0644(3) -.0942(2) .1266(2) .0712(7) Uani d . 1 C
N1 .4893(2) .53683(19) .34399(12) .0486(4) Uani d . 1 N
C2 .5633(3) .7076(2) .38016(18) .0643(6) Uani d . 1 C
C3 .4745(3) .7500(3) .45983(18) .0630(6) Uani d . 1 C
N4 .5138(2) .70499(18) .56377(13) .0489(4) Uani d . 1 N
C5 .4190(3) .7275(2) .64475(17) .0524(5) Uani d . 1 C
C51 .2156(3) .6176(3) .58954(19) .0642(6) Uani d . 1 C
C52 .4538(4) .8961(3) .6791(2) .0860(8) Uani d . 1 C
C6 .4952(3) .6904(3) .75197(17) .0619(6) Uani d . 1 C
C7 .4456(3) .5223(3) .74363(16) .0606(6) Uani d . 1 C
C71 .5275(4) .5047(4) .85817(19) .0989(10) Uani d . 1 C
H2 .0636 .2479 .3757 .094 Uiso calc R 1 H
H13 .0318 .5110 .1728 .070 Uiso calc R 1 H
H14 -.2054 .4097 .0076 .082 Uiso calc R 1 H
H15 -.3797 .1438 -.0695 .088 Uiso calc R 1 H
H16 -.3073 -.0179 .0177 .079 Uiso calc R 1 H
H23 .0689 -.0554 .4323 .074 Uiso calc R 1 H
H24 .0353 -.2669 .3057 .091 Uiso calc R 1 H
H25 -.0418 -.2892 .1141 .099 Uiso calc R 1 H
H26 -.0974 -.1055 .0489 .085 Uiso calc R 1 H
H1A .3673 .4914 .3164 .058 Uiso calc R 1 H
H1E .5175 .5061 .4058 .058 Uiso calc R 1 H
H2A .5419 .7440 .3140 .077 Uiso calc R 1 H
H2B .6934 .7581 .4179 .077 Uiso calc R 1 H
H3A .5186 .8613 .4790 .076 Uiso calc R 1 H
H3B .3441 .6977 .4225 .076 Uiso calc R 1 H
H4A .6343 .7601 .6001 .059 Uiso calc R 1 H
H51A .1671 .6555 .5324 .096 Uiso calc R 1 H
H51B .1565 .6123 .6463 .096 Uiso calc R 1 H
H51C .1951 .5156 .5552 .096 Uiso calc R 1 H
H52A .5823 .9661 .7105 .129 Uiso calc R 1 H
H52B .3968 .9069 .7348 .129 Uiso calc R 1 H
H52C .4041 .9205 .6133 .129 Uiso calc R 1 H
H6A .6267 .7513 .7765 .074 Uiso calc R 1 H
H6B .4555 .7262 .8114 .074 Uiso calc R 1 H
H7 .3130 .4597 .7203 .073 Uiso calc R 1 H
H71A .4878 .3965 .8517 .148 Uiso calc R 1 H
H71B .4885 .5457 .9146 .148 Uiso calc R 1 H
H71C .6577 .5609 .8800 .148 Uiso calc R 1 H

loop_
_atom_site_aniso_label
_atom_site_aniso_U_11
_atom_site_aniso_U_22
_atom_site_aniso_U_33
_atom_site_aniso_U_12
_atom_site_aniso_U_13
_atom_site_aniso_U_23
O1 .0492(8) .0496(8) .0527(9) .0164(7) .0093(7) .0079(7)
O2 .0810(11) .0666(10) .0502(8) .0423(9) .0253(8) .0182(7)
C11 .0463(11) .0481(11) .0441(11) .0187(9) .0189(9) .0094(9)
C12 .0455(12) .0495(11) .0474(11) .0233(10) .0189(10) .0128(9)
C13 .0655(15) .0545(13) .0614(14) .0323(12) .0239(12) .0167(11)
C14 .0755(17) .0828(18) .0601(14) .0471(15) .0227(13) .0303(13)
C15 .0668(16) .0893(19) .0503(14) .0341(15) .0062(12) .0175(13)
C16 .0651(15) .0580(13) .0512(13) .0177(12) .0124(11) .0041(11)
C21 .0513(12) .0426(11) .0538(12) .0180(10) .0236(10) .0124(9)
C22 .0484(12) .0484(12) .0604(13) .0223(10) .0264(10) .0172(10)
C23 .0602(14) .0617(14) .0735(15) .0303(12) .0313(12) .0301(12)
C24 .0838(18) .0582(15) .105(2) .0389(14) .0474(16) .0389(14)
C25 .110(2) .0485(14) .096(2) .0396(15) .0471(17) .0167(13)
C26 .0951(19) .0480(13) .0668(15) .0284(13) .0350(14) .0133(11)
N1 .0471(10) .0648(11) .0354(8) .0252(9) .0163(7) .0203(8)
C2 .0734(16) .0605(14) .0560(13) .0235(12) .0266(12) .0281(11)
C3 .0800(16) .0553(13) .0607(14) .0366(12) .0223(12) .0242(11)
N4 .0424(9) .0566(10) .0428(9) .0215(8) .0123(7) .0107(8)
C5 .0463(12) .0545(12) .0505(12) .0235(10) .0150(9) .0032(9)
C51 .0498(14) .0736(15) .0691(15) .0314(12) .0193(11) .0156(12)
C52 .093(2) .0620(15) .0955(19) .0339(15) .0390(16) .0002(14)
C6 .0541(13) .0799(16) .0435(12) .0294(12) .0190(10) .0009(11)
C7 .0574(13) .0921(17) .0412(11) .0371(13) .0259(10) .0253(11)
C71 .122(2) .163(3) .0433(14) .086(2) .0367(15) .0451(16)

loop_
_atom_type_symbol
_atom_type_description
_atom_type_scat_dispersion_real
_atom_type_scat_dispersion_imag
_atom_type_scat_source
C C .0033 .0016 'International Tables Vol C Tables 4.2.6.8 and 6.1.1.4'
H H .0000 .0000 'International Tables Vol C Tables 4.2.6.8 and 6.1.1.4'
N N .0061 .0033 'International Tables Vol C Tables 4.2.6.8 and 6.1.1.4'
O O .0106 .0060 'International Tables Vol C Tables 4.2.6.8 and 6.1.1.4'

loop_
_geom_angle_atom_site_label_1
_geom_angle_atom_site_label_2
_geom_angle_atom_site_label_3
_geom_angle_site_symmetry_1
_geom_angle_site_symmetry_3
_geom_angle
_geom_angle_publ_flag
C16 C11 C12 . . 117.2(2) no
C16 C11 C21 . . 119.67(19) no
C12 C11 C21 . . 123.08(18) no
O1 C12 C13 . . 120.12(18) yes
O1 C12 C11 . . 121.16(18) yes
C13 C12 C11 . . 118.72(18) no
C14 C13 C12 . . 122.1(2) no
C13 C14 C15 . . 119.9(2) no
C14 C15 C16 . . 119.2(2) no
C15 C16 C11 . . 122.8(2) no
C26 C21 C22 . . 116.7(2) no
C26 C21 C11 . . 118.81(19) no
C22 C21 C11 . . 124.53(18) no
O2 C22 C23 . . 117.1(2) yes
O2 C22 C21 . . 122.25(19) yes
C23 C22 C21 . . 120.6(2) no
C24 C23 C22 . . 120.7(2) no
C25 C24 C23 . . 119.9(2) no
C24 C25 C26 . . 119.7(2) no
C25 C26 C21 . . 122.3(2) no
C2 N1 C7 . 2_666 115.86(16) no
N1 C2 C3 . . 110.43(17) no
N4 C3 C2 . . 110.83(18) no
C3 N4 C5 . . 115.82(16) no
N4 C5 C51 . . 108.78(16) no
N4 C5 C6 . . 106.95(16) no
C51 C5 C6 . . 111.20(18) no
N4 C5 C52 . . 112.33(18) no
C51 C5 C52 . . 109.28(19) no
C6 C5 C52 . . 108.31(18) no
C7 C6 C5 . . 117.79(17) no
N1 C7 C6 2_666 . 109.98(16) no
N1 C7 C71 2_666 . 109.72(19) no
C6 C7 C71 . . 111.2(2) no

loop_
_geom_bond_atom_site_label_1
_geom_bond_atom_site_label_2
_geom_bond_site_symmetry_2
_geom_bond_distance
_geom_bond_publ_flag
O1 C12 . 1.329(2) yes
O2 C22 . 1.357(2) yes
C11 C16 . 1.394(3) no
C11 C12 . 1.414(3) no
C11 C21 . 1.487(3) no
C12 C13 . 1.398(3) no
C13 C14 . 1.368(3) no
C14 C15 . 1.367(3) no
C15 C16 . 1.384(3) no
C21 C26 . 1.400(3) no
C21 C22 . 1.401(3) no
C22 C23 . 1.393(3) no
C23 C24 . 1.374(3) no
C24 C25 . 1.369(4) no
C25 C26 . 1.383(3) no
N1 C2 . 1.480(3) yes
N1 C7 2_666 1.497(2) yes
C2 C3 . 1.504(3) no
C3 N4 . 1.463(2) yes
N4 C5 . 1.488(2) yes
C5 C51 . 1.523(3) no
C5 C6 . 1.536(3) no
C5 C52 . 1.540(3) no
C6 C7 . 1.514(3) no
C7 N1 2_666 1.497(2) no
C7 C71 . 1.530(3) no

loop_
_geom_hbond_atom_site_label_D
_geom_hbond_atom_site_label_H
_geom_hbond_atom_site_label_A
_geom_hbond_site_symmetry_A
_geom_hbond_distance_DH
_geom_hbond_distance_HA
_geom_hbond_distance_DA
_geom_hbond_angle_DHA
_geom_hbond_publ_flag
N1 H1A O1 . .90 1.72 2.584(3) 160 yes
N1 H1E N4 2_666 .90 2.10 2.818(3) 136 yes
O2 H2 O1 . .82 1.70 2.488(2) 162 yes

loop_
_geom_torsion_atom_site_label_1
_geom_torsion_atom_site_label_2
_geom_torsion_atom_site_label_3
_geom_torsion_atom_site_label_4
_geom_torsion_site_symmetry_1
_geom_torsion_site_symmetry_4
_geom_torsion
_geom_torsion_publ_flag
C16 C11 C12 O1 . . 177.59(18) no
C21 C11 C12 O1 . . -4.5(3) no
C16 C11 C12 C13 . . -2.7(3) no
C21 C11 C12 C13 . . 175.21(18) no
O1 C12 C13 C14 . . -177.85(19) no
C11 C12 C13 C14 . . 2.4(3) no
C12 C13 C14 C15 . . -.4(4) no
C13 C14 C15 C16 . . -1.3(4) no
C14 C15 C16 C11 . . .9(4) no
C12 C11 C16 C15 . . 1.1(3) no
C21 C11 C16 C15 . . -176.9(2) no
C16 C11 C21 C26 . . 37.6(3) no
C12 C11 C21 C26 . . -140.2(2) no
C16 C11 C21 C22 . . -141.2(2) no
C12 C11 C21 C22 . . 41.0(3) no
C26 C21 C22 O2 . . 179.21(19) no
C11 C21 C22 O2 . . -2.0(3) no
C26 C21 C22 C23 . . -1.9(3) no
C11 C21 C22 C23 . . 176.93(19) no
O2 C22 C23 C24 . . 179.9(2) no
C21 C22 C23 C24 . . .9(3) no
C22 C23 C24 C25 . . .8(4) no
C23 C24 C25 C26 . . -1.5(4) no
C24 C25 C26 C21 . . .5(4) no
C22 C21 C26 C25 . . 1.2(3) no
C11 C21 C26 C25 . . -177.7(2) no
C7 N1 C2 C3 2_666 . 174.80(17) no
N1 C2 C3 N4 . . 62.7(2) no
C2 C3 N4 C5 . . -174.49(17) no
C3 N4 C5 C51 . . 65.9(2) no
C3 N4 C5 C6 . . -173.95(16) no
C3 N4 C5 C52 . . -55.2(2) no
N4 C5 C6 C7 . . -70.1(2) no
C51 C5 C6 C7 . . 48.5(2) no
C52 C5 C6 C7 . . 168.59(19) no
C5 C6 C7 N1 . 2_666 59.9(2) no
C5 C6 C7 C71 . . -178.34(18) no
